data_7245831
loop_
_publ_author_name
'Gugin, Nikita Y.'
'Virovets, Alexander V.'
'Peresypkina, Eugenia'
'Davydova, Elena I.'
'Timoshkin, Alexey Y.'

_publ_section_title
;
 Coordination polymers and molecular complexes of group 13 metal halides
 with bis-pyridylethane: comparison with rigid N-containing ligands
;
_journal_name_full CrystEngComm
_journal_paper_doi 10.1039/D2CE01063A
_journal_year 2022
_chemical_formula_moiety 'C12 H12 Cl6 Ga2 N2'
_chemical_formula_sum 'C12 H12 Cl6 Ga2 N2'
_chemical_formula_weight 536.38
_space_group_crystal_system monoclinic
_space_group_IT_number 14
_space_group_name_Hall '-P 2ybc'
_space_group_name_H-M_alt 'P 1 21/c 1'
_atom_sites_solution_hydrogens geom
_audit_creation_date 2021-04-19
_audit_creation_method
;
Olex2 1.3
(compiled 2020.11.12 svn.r5f609507 for OlexSys, GUI svn.r6272)
;
_audit_update_record
;
2022-07-27 deposited with the CCDC.	2022-10-20 downloaded from the CCDC.
;
_cell_angle_alpha 90
_cell_angle_beta 100.039(3)
_cell_angle_gamma 90
_cell_formula_units_Z 2
_cell_length_a 6.17726(17)
_cell_length_b 8.7053(2)
_cell_length_c 17.7126(5)
_cell_measurement_reflns_used 4523
_cell_measurement_temperature 123(2)
_cell_measurement_theta_max 75.7300
_cell_measurement_theta_min 5.0750
_cell_volume 937.91(4)
_computing_cell_refinement 'CrysAlisPro 1.171.39.35c (Rigaku OD, 2017)'
_computing_data_collection 'CrysAlisPro 1.171.39.35c (Rigaku OD, 2017)'
_computing_data_reduction 'CrysAlisPro 1.171.39.35c (Rigaku OD, 2017)'
_computing_molecular_graphics 'Olex2 1.3 (Dolomanov et al., 2009)'
_computing_publication_material 'Olex2 1.3 (Dolomanov et al., 2009)'
_computing_structure_refinement 'SHELXL-2018/3 (Sheldrick, 2018)'
_computing_structure_solution SHELXT
_diffrn_ambient_environment N~2~
_diffrn_ambient_temperature 123(2)
_diffrn_detector 'CCD plate'
_diffrn_detector_area_resol_mean 5.1773
_diffrn_detector_type Atlas
_diffrn_measured_fraction_theta_full 1.000
_diffrn_measured_fraction_theta_max 0.983
_diffrn_measurement_device 'four-circle diffractometer'
_diffrn_measurement_device_type 'SuperNova, Single source at offset/far, Atlas'
_diffrn_measurement_method '\w scans'
_diffrn_radiation_monochromator mirror
_diffrn_radiation_probe x-ray
_diffrn_radiation_type 'Cu K\a'
_diffrn_radiation_wavelength 1.54184
_diffrn_reflns_av_R_equivalents 0.0177
_diffrn_reflns_av_unetI/netI 0.0155
_diffrn_reflns_Laue_measured_fraction_full 1.000
_diffrn_reflns_Laue_measured_fraction_max 0.983
_diffrn_reflns_limit_h_max 5
_diffrn_reflns_limit_h_min -7
_diffrn_reflns_limit_k_max 10
_diffrn_reflns_limit_k_min -10
_diffrn_reflns_limit_l_max 22
_diffrn_reflns_limit_l_min -21
_diffrn_reflns_number 5777
_diffrn_reflns_point_group_measured_fraction_full 1.000
_diffrn_reflns_point_group_measured_fraction_max 0.983
_diffrn_reflns_theta_full 67.500
_diffrn_reflns_theta_max 75.930
_diffrn_reflns_theta_min 5.071
_diffrn_source 'micro-focus sealed X-ray tube'
_diffrn_source_type 'SuperNova (Cu) X-ray Source'
_exptl_absorpt_coefficient_mu 11.356
_exptl_absorpt_correction_T_max 1.000
_exptl_absorpt_correction_T_min 0.449
_exptl_absorpt_correction_type gaussian
_exptl_absorpt_process_details
;
CrysAlisPro 1.171.39.35c (Rigaku Oxford Diffraction, 2017)
Numerical absorption correction based on gaussian integration over
			a multifaceted crystal model
Empirical absorption correction using spherical harmonics,
 implemented in SCALE3 ABSPACK scaling algorithm.
;
_exptl_crystal_colour colourless
_exptl_crystal_colour_primary colourless
_exptl_crystal_density_diffrn 1.899
_exptl_crystal_description needle
_exptl_crystal_F_000 524
_exptl_crystal_size_max 0.313
_exptl_crystal_size_mid 0.061
_exptl_crystal_size_min 0.034
_refine_diff_density_max 0.333
_refine_diff_density_min -0.361
_refine_diff_density_rms 0.056
_refine_ls_extinction_method none
_refine_ls_goodness_of_fit_ref 1.055
_refine_ls_hydrogen_treatment constr
_refine_ls_matrix_type full
_refine_ls_number_parameters 100
_refine_ls_number_reflns 1916
_refine_ls_number_restraints 0
_refine_ls_restrained_S_all 1.055
_refine_ls_R_factor_all 0.0187
_refine_ls_R_factor_gt 0.0167
_refine_ls_shift/su_max 0.001
_refine_ls_shift/su_mean 0.000
_refine_ls_structure_factor_coef Fsqd
_refine_ls_weighting_details 'w=1/[\s^2^(Fo^2^)+(0.0267P)^2^+0.1794P] where P=(Fo^2^+2Fc^2^)/3'
_refine_ls_weighting_scheme calc
_refine_ls_wR_factor_gt 0.0431
_refine_ls_wR_factor_ref 0.0437
_reflns_Friedel_coverage 0.000
_reflns_number_gt 1779
_reflns_number_total 1916
_reflns_threshold_expression 'I > 2\s(I)'
_cod_data_source_file d2ce01063a2.cif
_cod_data_source_block ayt77
_cod_original_cell_volume 937.91(5)
_cod_database_code 7245831
_shelx_shelxl_version_number 2018/3
_shelx_space_group_comment
;
The symmetry employed for this shelxl refinement is uniquely defined
by the following loop, which should always be used as a source of
symmetry information in preference to the above space-group names.
They are only intended as comments.
;
_shelx_estimated_absorpt_t_max 0.699
_shelx_estimated_absorpt_t_min 0.125
_olex2_refinement_description
;
1.a Secondary CH2 refined with riding coordinates:
 C6(H6A,H6B)
1.b Aromatic/amide H refined with riding coordinates:
 C1(H1), C2(H2), C4(H4), C5(H5)
;
_olex2_submission_special_instructions 'No special instructions were received'

loop_
_space_group_symop_operation_xyz
'x, y, z'
'-x, y+1/2, -z+1/2'
'-x, -y, -z'
'x, -y-1/2, z-1/2'

loop_
_atom_site_label
_atom_site_type_symbol
_atom_site_fract_x
_atom_site_fract_y
_atom_site_fract_z
_atom_site_U_iso_or_equiv
_atom_site_adp_type
_atom_site_occupancy
_atom_site_site_symmetry_order
_atom_site_calc_flag
_atom_site_refinement_flags_posn
_atom_site_refinement_flags_adp
_atom_site_refinement_flags_occupancy
_atom_site_disorder_assembly
_atom_site_disorder_group
Ga1 Ga 0.80761(3) 0.61234(2) 0.33300(2) 0.01523(7) Uani 1 1 d . . . . .
Cl1 Cl 0.95992(7) 0.53425(4) 0.23981(2) 0.03000(10) Uani 1 1 d . . . . .
Cl2 Cl 1.04152(6) 0.68928(4) 0.43141(2) 0.02391(9) Uani 1 1 d . . . . .
Cl3 Cl 0.54817(6) 0.77740(4) 0.30578(2) 0.02693(9) Uani 1 1 d . . . . .
N1 N 0.6734(2) 0.42731(13) 0.36940(6) 0.0151(2) Uani 1 1 d . . . . .
C1 C 0.7677(2) 0.28857(16) 0.36574(8) 0.0174(3) Uani 1 1 d . . . . .
H1 H 0.893915 0.280247 0.342089 0.021 Uiso 1 1 calc R U . . .
C2 C 0.6869(2) 0.15871(17) 0.39517(8) 0.0186(3) Uani 1 1 d . . . . .
H2 H 0.756407 0.062325 0.391483 0.022 Uiso 1 1 calc R U . . .
C3 C 0.5022(2) 0.16902(16) 0.43050(8) 0.0186(3) Uani 1 1 d . . . . .
C4 C 0.4044(2) 0.31256(17) 0.43253(9) 0.0202(3) Uani 1 1 d . . . . .
H4 H 0.276812 0.323620 0.455198 0.024 Uiso 1 1 calc R U . . .
C5 C 0.4919(2) 0.43867(17) 0.40180(8) 0.0188(3) Uani 1 1 d . . . . .
H5 H 0.422883 0.535846 0.403450 0.023 Uiso 1 1 calc R U . . .
C6 C 0.4159(3) 0.03031(18) 0.46613(9) 0.0223(3) Uani 1 1 d . . . . .
H6A H 0.381732 -0.051458 0.427017 0.027 Uiso 1 1 calc R U . . .
H6B H 0.278005 0.057588 0.484255 0.027 Uiso 1 1 calc R U . . .

loop_
_atom_site_aniso_label
_atom_site_aniso_U_11
_atom_site_aniso_U_22
_atom_site_aniso_U_33
_atom_site_aniso_U_23
_atom_site_aniso_U_13
_atom_site_aniso_U_12
Ga1 0.01826(10) 0.01335(10) 0.01450(10) 0.00051(6) 0.00401(7) -0.00247(6)
Cl1 0.0452(2) 0.02384(17) 0.02713(19) -0.00315(14) 0.02347(17) -0.00772(16)
Cl2 0.01974(17) 0.02809(18) 0.02262(17) -0.00337(13) 0.00015(13) -0.00574(13)
Cl3 0.02736(19) 0.02016(17) 0.03082(19) 0.00512(13) -0.00171(14) 0.00395(13)
N1 0.0177(6) 0.0139(5) 0.0137(5) 0.0002(4) 0.0030(4) -0.0018(4)
C1 0.0193(7) 0.0169(6) 0.0170(6) -0.0012(5) 0.0058(5) -0.0013(5)
C2 0.0237(7) 0.0154(6) 0.0172(6) -0.0003(5) 0.0050(6) -0.0013(5)
C3 0.0209(7) 0.0194(7) 0.0148(6) 0.0021(5) 0.0011(5) -0.0061(5)
C4 0.0162(6) 0.0247(7) 0.0207(7) 0.0007(6) 0.0064(5) -0.0032(6)
C5 0.0181(6) 0.0197(7) 0.0192(6) 0.0007(5) 0.0051(5) 0.0005(5)
C6 0.0237(7) 0.0219(7) 0.0213(7) 0.0043(6) 0.0040(6) -0.0080(6)

loop_
_atom_type_symbol
_atom_type_description
_atom_type_scat_dispersion_real
_atom_type_scat_dispersion_imag
_atom_type_scat_source
C C 0.0181 0.0091 'International Tables Vol C Tables 4.2.6.8 and 6.1.1.4'
H H 0.0000 0.0000 'International Tables Vol C Tables 4.2.6.8 and 6.1.1.4'
N N 0.0311 0.0180 'International Tables Vol C Tables 4.2.6.8 and 6.1.1.4'
Cl Cl 0.3639 0.7018 'International Tables Vol C Tables 4.2.6.8 and 6.1.1.4'
Ga Ga -1.2846 0.7763 'International Tables Vol C Tables 4.2.6.8 and 6.1.1.4'

loop_
_geom_angle_atom_site_label_1
_geom_angle_atom_site_label_2
_geom_angle_atom_site_label_3
_geom_angle
_geom_angle_site_symmetry_1
_geom_angle_site_symmetry_3
_geom_angle_publ_flag
Cl1 Ga1 Cl2 113.326(17) . . ?
Cl3 Ga1 Cl1 116.728(18) . . ?
Cl3 Ga1 Cl2 109.949(16) . . ?
N1 Ga1 Cl1 104.97(4) . . ?
N1 Ga1 Cl2 104.42(3) . . ?
N1 Ga1 Cl3 106.30(4) . . ?
C1 N1 Ga1 120.44(10) . . ?
C1 N1 C5 118.98(12) . . ?
C5 N1 Ga1 120.50(10) . . ?
N1 C1 H1 119.0 . . ?
N1 C1 C2 122.02(13) . . ?
C2 C1 H1 119.0 . . ?
C1 C2 H2 120.1 . . ?
C1 C2 C3 119.74(14) . . ?
C3 C2 H2 120.1 . . ?
C2 C3 C6 120.94(13) . . ?
C4 C3 C2 117.49(13) . . ?
C4 C3 C6 121.57(14) . . ?
C3 C4 H4 119.9 . . ?
C5 C4 C3 120.27(14) . . ?
C5 C4 H4 119.9 . . ?
N1 C5 C4 121.47(13) . . ?
N1 C5 H5 119.3 . . ?
C4 C5 H5 119.3 . . ?
C3 C6 C6 111.24(15) . 3_656 ?
C3 C6 H6A 109.4 . . ?
C3 C6 H6B 109.4 . . ?
C6 C6 H6A 109.4 3_656 . ?
C6 C6 H6B 109.4 3_656 . ?
H6A C6 H6B 108.0 . . ?

loop_
_geom_bond_atom_site_label_1
_geom_bond_atom_site_label_2
_geom_bond_distance
_geom_bond_site_symmetry_2
_geom_bond_publ_flag
Ga1 Cl1 2.1478(4) . ?
Ga1 Cl2 2.1672(4) . ?
Ga1 Cl3 2.1439(4) . ?
Ga1 N1 1.9708(12) . ?
N1 C1 1.3474(19) . ?
N1 C5 1.3492(19) . ?
C1 H1 0.9500 . ?
C1 C2 1.375(2) . ?
C2 H2 0.9500 . ?
C2 C3 1.396(2) . ?
C3 C4 1.391(2) . ?
C3 C6 1.5027(19) . ?
C4 H4 0.9500 . ?
C4 C5 1.377(2) . ?
C5 H5 0.9500 . ?
C6 C6 1.538(3) 3_656 ?
C6 H6A 0.9900 . ?
C6 H6B 0.9900 . ?

loop_
_geom_hbond_atom_site_label_D
_geom_hbond_atom_site_label_H
_geom_hbond_atom_site_label_A
_geom_hbond_distance_DH
_geom_hbond_distance_HA
_geom_hbond_distance_DA
_geom_hbond_angle_DHA
_geom_hbond_site_symmetry_A
_geom_hbond_publ_flag
C1 H1 Cl1 0.95 2.93 3.4470(14) 115.3 . yes
C1 H1 Cl1 0.95 2.82 3.5107(14) 130.2 2_745 yes
C5 H5 Cl2 0.95 2.83 3.6445(15) 144.9 1_455 yes
C5 H5 Cl3 0.95 2.91 3.4518(15) 117.2 . yes
